data_7119018
loop_
_publ_author_name
'Yingli Hu'
'Meili Ding'
'Xiao-Qin Liu'
'Lin-Bing Sun'
'Hai-Long Jiang'

_publ_section_title
;
 Rational synthesis of an exceptionally stable Zn(II) metal-organic
 framework for the highly selective and sensitive detection of picric acid
;
_journal_name_full Chem.Commun.
_journal_page_first 5734
_journal_paper_doi 10.1039/C6CC01597B
_journal_volume 52
_journal_year 2016
_chemical_formula_sum 'C15 H7 N4 O7 Zn2'
_chemical_formula_weight 486.03
_chemical_name_common USTC-7
_chemical_name_systematic
; 
 ? 
;
_space_group_IT_number 63
_symmetry_cell_setting orthorhombic
_symmetry_space_group_name_Hall '-C 2c 2'
_symmetry_space_group_name_H-M 'C m c m'
_atom_sites_solution_hydrogens geom
_atom_sites_solution_primary direct
_atom_sites_solution_secondary difmap
_audit_block_doi 10.5517/cc1kv2fx
_audit_creation_method SHELXL-97
_audit_update_record
;
2016-02-22 deposited with the CCDC.
2016-03-21 downloaded from the CCDC.
;
_cell_angle_alpha 90.000(5)
_cell_angle_beta 90.000(5)
_cell_angle_gamma 90.000(5)
_cell_formula_units_Z 4
_cell_length_a 10.267(5)
_cell_length_b 32.086(5)
_cell_length_c 6.955(5)
_cell_measurement_reflns_used 6435
_cell_measurement_temperature 293(2)
_cell_measurement_theta_max 28.272
_cell_measurement_theta_min 2.529
_cell_volume 2291(2)
_computing_structure_refinement 'SHELXL-97 (Sheldrick, 1997)'
_computing_structure_solution 'SHELXS-97 (Sheldrick, 1990)'
_diffrn_ambient_temperature 293(2)
_diffrn_measured_fraction_theta_full 0.997
_diffrn_measured_fraction_theta_max 0.943
_diffrn_measurement_device_type 'Bruker SMART APEXII CCD'
_diffrn_radiation_monochromator graphite
_diffrn_radiation_source 'fine-focus sealed tube'
_diffrn_radiation_type MoK\a
_diffrn_radiation_wavelength 0.71069
_diffrn_reflns_av_R_equivalents 0.0338
_diffrn_reflns_av_sigmaI/netI 0.0254
_diffrn_reflns_limit_h_max 13
_diffrn_reflns_limit_h_min -13
_diffrn_reflns_limit_k_max 42
_diffrn_reflns_limit_k_min -41
_diffrn_reflns_limit_l_max 9
_diffrn_reflns_limit_l_min -8
_diffrn_reflns_number 8940
_diffrn_reflns_theta_full 25.00
_diffrn_reflns_theta_max 28.41
_diffrn_reflns_theta_min 2.54
_exptl_absorpt_coefficient_mu 2.144
_exptl_absorpt_correction_T_max 0.898
_exptl_absorpt_correction_T_min 0.687
_exptl_absorpt_correction_type empirical
_exptl_crystal_colour colorless
_exptl_crystal_density_diffrn 1.409
_exptl_crystal_density_method 'not measured'
_exptl_crystal_description plate
_exptl_crystal_F_000 1076
_exptl_crystal_size_max 0.32
_exptl_crystal_size_mid 0.15
_exptl_crystal_size_min 0.05
_refine_diff_density_max 0.862
_refine_diff_density_min -0.846
_refine_diff_density_rms 0.115
_refine_ls_extinction_method none
_refine_ls_goodness_of_fit_ref 1.108
_refine_ls_hydrogen_treatment mixed
_refine_ls_matrix_type full
_refine_ls_number_parameters 100
_refine_ls_number_reflns 1551
_refine_ls_number_restraints 221
_refine_ls_restrained_S_all 1.088
_refine_ls_R_factor_all 0.0598
_refine_ls_R_factor_gt 0.0530
_refine_ls_shift/su_max 0.000
_refine_ls_shift/su_mean 0.000
_refine_ls_structure_factor_coef Fsqd
_refine_ls_weighting_details 'calc w=1/[\s^2^(Fo^2^)+(0.0771P)^2^+11.0165P] where P=(Fo^2^+2Fc^2^)/3'
_refine_ls_weighting_scheme calc
_refine_ls_wR_factor_gt 0.1538
_refine_ls_wR_factor_ref 0.1588
_reflns_number_gt 1342
_reflns_number_total 1551
_reflns_threshold_expression >2sigma(I)
_cod_data_source_file c6cc01597b2.cif
_cod_data_source_block 1
_cod_original_sg_symbol_H-M Cmcm
_cod_database_code 7119018

loop_
_symmetry_equiv_pos_as_xyz
'x, y, z'
'-x, -y, z+1/2'
'x, -y, -z'
'-x, y, -z+1/2'
'x+1/2, y+1/2, z'
'-x+1/2, -y+1/2, z+1/2'
'x+1/2, -y+1/2, -z'
'-x+1/2, y+1/2, -z+1/2'
'-x, -y, -z'
'x, y, -z-1/2'
'-x, y, z'
'x, -y, z-1/2'
'-x+1/2, -y+1/2, -z'
'x+1/2, y+1/2, -z-1/2'
'-x+1/2, y+1/2, z'
'x+1/2, -y+1/2, z-1/2'

loop_
_atom_site_label
_atom_site_type_symbol
_atom_site_fract_x
_atom_site_fract_y
_atom_site_fract_z
_atom_site_U_iso_or_equiv
_atom_site_adp_type
_atom_site_occupancy
_atom_site_symmetry_multiplicity
_atom_site_calc_flag
_atom_site_refinement_flags
_atom_site_disorder_assembly
_atom_site_disorder_group
Zn1 Zn 0.5000 0.5000 0.5000 0.0435(3) Uani 1 4 d SU . .
Zn2 Zn 0.5000 0.40393(2) 0.2500 0.0407(3) Uani 1 4 d SU . .
O1 O 0.2353(12) 0.4273(2) 0.2500 0.156(4) Uani 1 2 d SU . .
O1W O 0.4547(6) 0.46568(17) 0.2500 0.0313(15) Uani 0.50 2 d SPU . .
O2W O 0.2897(7) 0.5000 0.5000 0.098(2) Uani 1 2 d SU . .
O2 O 0.3396(8) 0.3695(2) 0.2500 0.094(2) Uani 1 2 d SU . .
N1 N 0.0000 0.05633(10) 0.3430(6) 0.0321(8) Uani 1 2 d SU . .
N2 N 0.0000 0.09541(10) 0.4072(6) 0.0345(9) Uani 1 2 d SU . .
C1 C 0.2360(14) 0.3885(3) 0.2500 0.097(3) Uani 1 2 d SU . .
C2 C 0.1144(9) 0.36461(17) 0.2500 0.0628(17) Uani 1 2 d SU . .
C3 C 0.0000 0.3855(2) 0.2500 0.073(3) Uani 1 4 d SU . .
H3 H 0.0000 0.4145 0.2500 0.088 Uiso 1 4 calc SR . .
C4 C 0.1160(6) 0.32058(16) 0.2500 0.0460(13) Uani 1 2 d SU . .
H4 H 0.1949 0.3064 0.2500 0.055 Uiso 1 2 calc SR . .
C5 C 0.0000 0.29864(19) 0.2500 0.0392(16) Uani 1 4 d SU . .
C6 C 0.0000 0.25196(18) 0.2500 0.0354(15) Uani 1 4 d SU . .
C7 C 0.0683(8) 0.2303(2) 0.1113(13) 0.049(2) Uani 0.50 1 d PU . .
H7A H 0.1165 0.2450 0.0147 0.059 Uiso 0.50 1 d PR . .
C8 C 0.0664(8) 0.18639(19) 0.1113(13) 0.049(2) Uani 0.50 1 d PU . .
H8A H 0.1127 0.1713 0.0136 0.059 Uiso 0.50 1 d PR . .
C9 C 0.0000 0.16507(17) 0.2500 0.0302(13) Uani 1 4 d SU . .
C10 C 0.0000 0.11868(17) 0.2500 0.0264(12) Uani 1 4 d SU . .

loop_
_atom_site_aniso_label
_atom_site_aniso_U_11
_atom_site_aniso_U_22
_atom_site_aniso_U_33
_atom_site_aniso_U_23
_atom_site_aniso_U_13
_atom_site_aniso_U_12
Zn1 0.0941(7) 0.0137(4) 0.0227(4) 0.0013(3) 0.000 0.000
Zn2 0.0572(6) 0.0158(4) 0.0492(6) 0.000 0.000 0.000
O1 0.288(11) 0.060(3) 0.120(6) 0.000 0.000 -0.101(5)
O1W 0.057(4) 0.012(2) 0.025(3) 0.000 0.000 0.000(2)
O2W 0.090(4) 0.087(4) 0.117(6) 0.043(4) 0.000 0.000
O2 0.135(5) 0.100(4) 0.047(3) 0.000 0.000 -0.094(4)
N1 0.063(2) 0.0109(14) 0.0226(17) -0.0029(14) 0.000 0.000
N2 0.063(3) 0.0128(15) 0.028(2) -0.0032(14) 0.000 0.000
C1 0.159(6) 0.077(5) 0.056(4) 0.000 0.000 -0.083(5)
C2 0.122(5) 0.026(2) 0.040(3) 0.000 0.000 -0.030(3)
C3 0.164(7) 0.014(3) 0.042(5) 0.000 0.000 0.000
C4 0.066(3) 0.026(2) 0.046(3) 0.000 0.000 -0.013(2)
C5 0.063(4) 0.014(3) 0.040(4) 0.000 0.000 0.000
C6 0.041(3) 0.014(2) 0.051(4) 0.000 0.000 0.000
C7 0.071(5) 0.018(3) 0.059(5) 0.001(3) 0.027(4) -0.006(3)
C8 0.075(5) 0.017(3) 0.055(4) -0.004(3) 0.030(4) 0.002(3)
C9 0.039(3) 0.011(2) 0.041(4) 0.000 0.000 0.000
C10 0.037(3) 0.013(2) 0.029(3) 0.000 0.000 0.000

loop_
_atom_type_symbol
_atom_type_description
_atom_type_scat_dispersion_real
_atom_type_scat_dispersion_imag
_atom_type_scat_source
C C 0.0033 0.0016 'International Tables Vol C Tables 4.2.6.8 and 6.1.1.4'
H H 0.0000 0.0000 'International Tables Vol C Tables 4.2.6.8 and 6.1.1.4'
N N 0.0061 0.0033 'International Tables Vol C Tables 4.2.6.8 and 6.1.1.4'
O O 0.0106 0.0060 'International Tables Vol C Tables 4.2.6.8 and 6.1.1.4'
Zn Zn 0.2839 1.4301 'International Tables Vol C Tables 4.2.6.8 and 6.1.1.4'

loop_
_geom_angle_atom_site_label_1
_geom_angle_atom_site_label_2
_geom_angle_atom_site_label_3
_geom_angle
_geom_angle_site_symmetry_1
_geom_angle_site_symmetry_3
O1W Zn1 O1W 25.4(3) 9_666 3_566
O1W Zn1 O1W 180.0(2) 9_666 .
O1W Zn1 O1W 154.6(3) 3_566 .
O1W Zn1 O1W 154.6(3) 9_666 11_655
O1W Zn1 O1W 180.0(2) 3_566 11_655
O1W Zn1 O1W 25.4(3) . 11_655
O1W Zn1 N1 88.82(16) 9_666 5
O1W Zn1 N1 88.82(16) 3_566 5
O1W Zn1 N1 91.18(16) . 5
O1W Zn1 N1 91.18(16) 11_655 5
O1W Zn1 N1 91.18(16) 9_666 13_556
O1W Zn1 N1 91.18(16) 3_566 13_556
O1W Zn1 N1 88.82(16) . 13_556
O1W Zn1 N1 88.82(16) 11_655 13_556
N1 Zn1 N1 180.00(9) 5 13_556
O1W Zn1 O2W 77.28(17) 9_666 9_666
O1W Zn1 O2W 102.72(17) 3_566 9_666
O1W Zn1 O2W 102.72(17) . 9_666
O1W Zn1 O2W 77.28(17) 11_655 9_666
N1 Zn1 O2W 90.000(5) 5 9_666
N1 Zn1 O2W 90.000(5) 13_556 9_666
O1W Zn1 O2W 102.72(17) 9_666 .
O1W Zn1 O2W 77.28(17) 3_566 .
O1W Zn1 O2W 77.28(17) . .
O1W Zn1 O2W 102.72(17) 11_655 .
N1 Zn1 O2W 90.000(5) 5 .
N1 Zn1 O2W 90.000(5) 13_556 .
O2W Zn1 O2W 180.0 9_666 .
O2 Zn2 O2 112.4(5) . 11_655
O2 Zn2 O1W 137.0(3) . 11_655
O2 Zn2 O1W 110.6(3) 11_655 11_655
O2 Zn2 O1W 110.6(3) . .
O2 Zn2 O1W 137.0(3) 11_655 .
O1W Zn2 O1W 26.4(4) 11_655 .
O2 Zn2 N2 90.28(5) . 13_556
O2 Zn2 N2 90.28(5) 11_655 13_556
O1W Zn2 N2 89.51(8) 11_655 13_556
O1W Zn2 N2 89.51(8) . 13_556
O2 Zn2 N2 90.28(5) . 6_554
O2 Zn2 N2 90.28(5) 11_655 6_554
O1W Zn2 N2 89.51(8) 11_655 6_554
O1W Zn2 N2 89.51(8) . 6_554
N2 Zn2 N2 178.99(17) 13_556 6_554
O1W O1W Zn2 76.80(18) 11_655 .
O1W O1W Zn1 77.28(17) 11_655 2_664
Zn2 O1W Zn1 117.25(17) . 2_664
O1W O1W Zn1 77.28(17) 11_655 .
Zn2 O1W Zn1 117.25(17) . .
Zn1 O1W Zn1 111.0(3) 2_664 .
C1 O2 Zn2 116.3(6) . .
N1 N1 N2 109.6(2) 10_556 .
N1 N1 Zn1 121.14(10) 10_556 5_445
N2 N1 Zn1 129.3(3) . 5_445
C10 N2 N1 104.7(4) . .
C10 N2 Zn2 145.2(3) . 13_556
N1 N2 Zn2 110.1(3) . 13_556
O2 C1 O1 120.2(10) . .
O2 C1 C2 118.6(8) . .
O1 C1 C2 121.3(13) . .
C3 C2 C4 120.4(7) . .
C3 C2 C1 118.7(7) . .
C4 C2 C1 120.9(9) . .
C2 C3 C2 120.5(7) . 11
C5 C4 C2 119.9(6) . .
C4 C5 C4 118.8(7) 11 .
C4 C5 C6 120.6(3) 11 .
C4 C5 C6 120.6(3) . .
C7 C6 C7 61.0(8) 11 .
C7 C6 C7 119.4(7) 11 10_556
C7 C6 C7 88.6(8) . 10_556
C7 C6 C7 88.6(8) 11 4
C7 C6 C7 119.4(7) . 4
C7 C6 C7 61.0(8) 10_556 4
C7 C6 C5 120.3(4) 11 .
C7 C6 C5 120.3(4) . .
C7 C6 C5 120.3(4) 10_556 .
C7 C6 C5 120.3(4) 4 .
C6 C7 C7 59.5(4) . 11
C6 C7 C8 119.8(7) . .
C7 C7 C8 89.2(5) 11 .
C6 C7 C7 45.7(4) . 10_556
C7 C7 C7 90.000(5) 11 10_556
C8 C7 C7 90.0(5) . 10_556
C6 C7 C8 90.2(5) . 11
C7 C7 C8 45.5(3) 11 11
C8 C7 C8 43.7(6) . 11
C7 C7 C8 90.0(4) 10_556 11
C8 C8 C9 60.0(4) 11 .
C8 C8 C7 90.8(5) 11 .
C9 C8 C7 120.5(6) . .
C8 C8 C8 90.000(5) 11 10_556
C9 C8 C8 45.0(4) . 10_556
C7 C8 C8 90.0(5) . 10_556
C8 C8 C7 45.5(3) 11 11
C9 C8 C7 90.4(5) . 11
C7 C8 C7 45.3(6) . 11
C8 C8 C7 90.0(4) 10_556 11
C8 C9 C8 59.9(8) 10_556 4
C8 C9 C8 119.9(7) 10_556 11
C8 C9 C8 89.9(8) 4 11
C8 C9 C8 89.9(8) 10_556 .
C8 C9 C8 119.9(7) 4 .
C8 C9 C8 59.9(8) 11 .
C8 C9 C10 120.1(3) 10_556 .
C8 C9 C10 120.1(3) 4 .
C8 C9 C10 120.1(3) 11 .
C8 C9 C10 120.1(3) . .
N2 C10 N2 111.3(5) . 10_556
N2 C10 C9 124.3(2) . .
N2 C10 C9 124.3(2) 10_556 .

loop_
_geom_bond_atom_site_label_1
_geom_bond_atom_site_label_2
_geom_bond_distance
_geom_bond_site_symmetry_2
Zn1 O1W 2.110(3) 9_666
Zn1 O1W 2.110(3) 3_566
Zn1 O1W 2.110(3) .
Zn1 O1W 2.110(3) 11_655
Zn1 N1 2.111(4) 5
Zn1 N1 2.111(4) 13_556
Zn1 O2W 2.159(7) 9_666
Zn1 O2W 2.159(7) .
Zn2 O2 1.983(5) .
Zn2 O2 1.983(5) 11_655
Zn2 O1W 2.035(6) 11_655
Zn2 O1W 2.035(6) .
Zn2 N2 2.385(4) 13_556
Zn2 N2 2.385(4) 6_554
O1 C1 1.243(12) .
O1W O1W 0.929(13) 11_655
O1W Zn1 2.110(3) 2_664
O2 C1 1.226(14) .
N1 N1 1.294(8) 10_556
N1 N2 1.331(5) .
N1 Zn1 2.111(4) 5_445
N2 C10 1.324(5) .
N2 Zn2 2.385(4) 13_556
C1 C2 1.466(12) .
C2 C3 1.353(9) .
C2 C4 1.413(7) .
C3 C2 1.353(9) 11
C4 C5 1.384(6) .
C5 C4 1.384(6) 11
C5 C6 1.498(8) .
C6 C7 1.381(8) 11
C6 C7 1.381(8) .
C6 C7 1.381(8) 10_556
C6 C7 1.381(8) 4
C7 C7 1.402(17) 11
C7 C8 1.408(8) .
C7 C7 1.929(18) 10_556
C7 C8 1.973(10) 11
C8 C8 1.364(17) 11
C8 C9 1.365(8) .
C8 C8 1.929(17) 10_556
C8 C7 1.973(10) 11
C9 C8 1.365(8) 10_556
C9 C8 1.365(8) 4
C9 C8 1.365(8) 11
C9 C10 1.489(7) .
C10 N2 1.324(5) 10_556
